data_9007895
loop_
_publ_author_name
'Fronczek, F. R.'
'Collins, S. N.'
'Chan, J. Y.'

_publ_section_title
;
 Refinement of ferrous sulfate heptahydrate (melanterite) with
 low-temperature CCD data
 Note: T = 120 K
 Locality: synthetic
;
_journal_name_full 'Acta Crystallographica, Section E'
_journal_page_first i26
_journal_page_last i27
_journal_paper_doi 10.1107/S1600536801004202
_journal_volume 57
_journal_year 2001
_chemical_formula_sum 'Fe H14 O11 S'
_chemical_name_mineral Melanterite
_space_group_IT_number 14
_symmetry_space_group_name_Hall '-P 2ybc'
_symmetry_space_group_name_H-M 'P 1 21/c 1'
_cell_angle_alpha 90
_cell_angle_beta 105.5959
_cell_angle_gamma 90
_cell_length_a 13.9969
_cell_length_b 6.4803
_cell_length_c 11.0211
_cell_volume 962.853
_cell_formula_units_Z 4
_cod_depositor_comments
;
  Z value inserted to be consistent with given formula
                               Miguel.
;
_diffrn_ambient_temperature 120
_exptl_crystal_density_diffrn 1.918
_cod_original_formula_sum 'Fe S O11 H14'
_cod_database_code 9007895

loop_
_symmetry_equiv_pos_as_xyz
x,y,z
x,1/2-y,1/2+z
-x,1/2+y,1/2-z
-x,-y,-z

loop_
_atom_site_aniso_label
_atom_site_aniso_U_11
_atom_site_aniso_U_22
_atom_site_aniso_U_33
_atom_site_aniso_U_12
_atom_site_aniso_U_13
_atom_site_aniso_U_23
Fe1 0.01138 0.01003 0.01074 0.00081 0.00421 0.00047
Fe2 0.01027 0.01242 0.00948 -0.00049 0.00216 -0.00016
S1 0.00908 0.01007 0.01016 -0.00007 0.00246 -0.00041
O1 0.01380 0.01480 0.01040 -0.00190 0.00330 -0.00150
O2 0.01200 0.01460 0.01390 0.00240 0.00570 0.00160
O3 0.01310 0.01630 0.01610 -0.00400 0.00320 -0.00490
O4 0.01500 0.01130 0.01670 0.00240 0.00280 0.00200
O1W 0.02700 0.02330 0.02050 0.01360 0.01460 0.01120
O2W 0.01740 0.01370 0.01720 0.00010 0.00140 -0.00110
O3W 0.01480 0.01200 0.01910 -0.00130 -0.00010 0.00350
O4W 0.01410 0.02170 0.01110 0.00040 0.00310 0.00030
O5W 0.01860 0.01760 0.01340 -0.00430 0.00220 0.00000
O6W 0.01320 0.02030 0.01810 -0.00070 0.00290 0.00720
O7W 0.01770 0.01300 0.01820 -0.00040 0.00360 -0.00110

loop_
_atom_site_label
_atom_site_fract_x
_atom_site_fract_y
_atom_site_fract_z
_atom_site_U_iso_or_equiv
Fe1 0.00000 0.50000 0.50000 0.01048
Fe2 0.50000 0.50000 0.00000 0.01082
S1 0.22591 0.47057 0.17436 0.00979
O1 0.20391 0.46976 0.03470 0.01296
O2 0.13563 0.53433 0.21052 0.01308
O3 0.30711 0.61746 0.22568 0.01529
O4 0.25504 0.26083 0.22414 0.01460
O1W 0.11878 0.39585 0.43692 0.02200
H11 0.14570 0.28400 0.45680 0.03500
H12 0.12200 0.43900 0.36900 0.03600
O2W -0.09794 0.45678 0.31502 0.01677
H22 -0.11390 0.33200 0.29510 0.04200
H24 -0.14780 0.52900 0.29500 0.03600
O3W 0.02900 0.79563 0.43354 0.01622
H31 0.07900 0.87600 0.45700 0.02800
H32 -0.01200 0.87400 0.38300 0.04200
O4W 0.47869 0.45429 0.17987 0.01569
H41 0.42970 0.51100 0.19300 0.03300
H47 0.52330 0.46000 0.24300 0.03100
O5W 0.56928 0.78270 0.06196 0.01697
H54 0.62090 0.78400 0.12900 0.03600
H57 0.58600 0.84700 0.01000 0.04500
O6W 0.64607 0.35354 0.05669 0.01744
H61 0.69670 0.41400 0.04160 0.03300
H63 0.66550 0.28000 0.12900 0.04700
O7W 0.36626 0.00643 0.11265 0.01654
H74 0.32340 0.07000 0.13400 0.03900
H76 0.34280 -0.10700 0.08930 0.04100
